data_7008585
loop_
_publ_author_name
'Di Vaira, Massimo'
'Frediani, Piero'
'Costantini, Stefano Seniori'
'Peruzzini, Maurizio'
'Stoppioni, Piero'

_publ_section_title
;
 Easy hydrolysis of white phosphorus coordinated to ruthenium.
;
_journal_issue 13
_journal_name_full 'Dalton transactions (Cambridge, England : 2003)'
_journal_page_first 2234
_journal_page_last 2236
_journal_paper_doi 10.1039/b504795a
_journal_year 2005
_chemical_formula_moiety 'C41 H35 P6 Ru +, F6 P1 -'
_chemical_formula_sum 'C41 H35 F6 P7 Ru'
_chemical_formula_weight 959.55
_chemical_name_systematic
;
?
;
_space_group_IT_number 14
_symmetry_cell_setting monoclinic
_symmetry_space_group_name_Hall '-P 2ybc'
_symmetry_space_group_name_H-M 'P 1 21/c 1'
_atom_sites_solution_hydrogens geom
_atom_sites_solution_primary direct
_atom_sites_solution_secondary difmap
_audit_creation_method SHELXL-97
_cell_angle_alpha 90.00
_cell_angle_beta 94.95(3)
_cell_angle_gamma 90.00
_cell_formula_units_Z 4
_cell_length_a 11.611(5)
_cell_length_b 14.619(4)
_cell_length_c 24.489(5)
_cell_measurement_reflns_used 1552
_cell_measurement_temperature 293(2)
_cell_measurement_theta_max 27.0
_cell_measurement_theta_min 5.0
_cell_volume 4141(2)
_computing_cell_refinement 'Oxford Diffraction software'
_computing_data_collection 'Oxford Diffraction software'
_computing_data_reduction 'Oxford Diffraction software'
_computing_molecular_graphics 'ORTEP-3 (Farrugia, 1997)'
_computing_structure_refinement 'SHELXL-97 (Sheldrick, 1997)'
_computing_structure_solution 'SHELXS-97 (Sheldrick, 1990)'
_diffrn_ambient_temperature 293(2)
_diffrn_measured_fraction_theta_full 0.830
_diffrn_measured_fraction_theta_max 0.830
_diffrn_measurement_device_type 'Oxford Diffraction CCD diffractometer'
_diffrn_measurement_method '\w scans'
_diffrn_radiation_monochromator graphite
_diffrn_radiation_source 'fine-focus sealed tube'
_diffrn_radiation_type MoK\a
_diffrn_radiation_wavelength 0.71069
_diffrn_reflns_av_R_equivalents 0.0329
_diffrn_reflns_av_sigmaI/netI 0.0543
_diffrn_reflns_limit_h_max 7
_diffrn_reflns_limit_h_min -17
_diffrn_reflns_limit_k_max 19
_diffrn_reflns_limit_k_min -21
_diffrn_reflns_limit_l_max 35
_diffrn_reflns_limit_l_min -32
_diffrn_reflns_number 28874
_diffrn_reflns_theta_full 32.02
_diffrn_reflns_theta_max 32.02
_diffrn_reflns_theta_min 4.15
_diffrn_standards_number 0
_exptl_absorpt_coefficient_mu 0.706
_exptl_absorpt_correction_T_max 1.000
_exptl_absorpt_correction_T_min 0.768
_exptl_absorpt_correction_type empirical
_exptl_absorpt_process_details 'SADABS (Sheldrick, 1986)'
_exptl_crystal_colour orange
_exptl_crystal_density_diffrn 1.539
_exptl_crystal_density_method 'not measured'
_exptl_crystal_description prism
_exptl_crystal_F_000 1936
_exptl_crystal_size_max 0.60
_exptl_crystal_size_mid 0.20
_exptl_crystal_size_min 0.15
_refine_diff_density_max 2.257
_refine_diff_density_min -0.799
_refine_diff_density_rms 0.110
_refine_ls_extinction_method none
_refine_ls_goodness_of_fit_ref 0.996
_refine_ls_hydrogen_treatment constr
_refine_ls_matrix_type full
_refine_ls_number_parameters 496
_refine_ls_number_reflns 11949
_refine_ls_number_restraints 0
_refine_ls_restrained_S_all 0.996
_refine_ls_R_factor_all 0.1145
_refine_ls_R_factor_gt 0.0666
_refine_ls_shift/su_max 0.001
_refine_ls_shift/su_mean 0.000
_refine_ls_structure_factor_coef Fsqd
_refine_ls_weighting_details 'calc w=1/[\s^2^(Fo^2^)+(0.1181P)^2^+0.0000P] where P=(Fo^2^+2Fc^2^)/3'
_refine_ls_weighting_scheme calc
_refine_ls_wR_factor_gt 0.1758
_refine_ls_wR_factor_ref 0.2027
_reflns_number_gt 6783
_reflns_number_total 11949
_reflns_threshold_expression I>2sigma(I)
_cod_data_source_file b504795a.txt
_cod_data_source_block rup4
_cod_original_sg_symbol_H-M 'P 21/c'
_cod_database_code 7008585

loop_
_symmetry_equiv_pos_as_xyz
'x, y, z'
'-x, y+1/2, -z+1/2'
'-x, -y, -z'
'x, -y-1/2, z-1/2'

loop_
_atom_site_label
_atom_site_type_symbol
_atom_site_fract_x
_atom_site_fract_y
_atom_site_fract_z
_atom_site_U_iso_or_equiv
_atom_site_adp_type
_atom_site_occupancy
_atom_site_symmetry_multiplicity
_atom_site_calc_flag
_atom_site_refinement_flags
_atom_site_disorder_assembly
_atom_site_disorder_group
Ru Ru 0.76432(3) 0.39542(2) 0.172363(12) 0.04233(12) Uani 1 1 d . . .
P1 P 0.77201(9) 0.31432(7) 0.08924(4) 0.0439(2) Uani 1 1 d . . .
P2 P 0.64253(9) 0.30657(6) 0.22364(4) 0.0414(2) Uani 1 1 d . . .
C11 C 0.7952(4) 0.3884(3) 0.02984(17) 0.0493(9) Uani 1 1 d . . .
C12 C 0.8047(4) 0.4831(3) 0.0352(2) 0.0586(11) Uani 1 1 d . . .
H12 H 0.7989 0.5104 0.0692 0.070 Uiso 1 1 calc R . .
C13 C 0.8225(5) 0.5364(4) -0.0097(2) 0.0762(15) Uani 1 1 d . . .
H13 H 0.8287 0.5996 -0.0059 0.091 Uiso 1 1 calc R . .
C14 C 0.8312(5) 0.4968(4) -0.0600(2) 0.0750(15) Uani 1 1 d . . .
H14 H 0.8433 0.5331 -0.0902 0.090 Uiso 1 1 calc R . .
C15 C 0.8221(5) 0.4038(4) -0.0657(2) 0.0681(14) Uani 1 1 d . . .
H15 H 0.8286 0.3770 -0.0997 0.082 Uiso 1 1 calc R . .
C16 C 0.8032(4) 0.3498(4) -0.02120(18) 0.0636(12) Uani 1 1 d . . .
H16 H 0.7958 0.2868 -0.0256 0.076 Uiso 1 1 calc R . .
C21 C 0.8955(4) 0.2344(3) 0.09293(18) 0.0518(10) Uani 1 1 d . . .
C22 C 0.9790(5) 0.2354(4) 0.0558(2) 0.0772(15) Uani 1 1 d . . .
H22 H 0.9788 0.2805 0.0290 0.093 Uiso 1 1 calc R . .
C23 C 1.0637(6) 0.1666(5) 0.0594(3) 0.100(2) Uani 1 1 d . . .
H23 H 1.1215 0.1676 0.0354 0.120 Uiso 1 1 calc R . .
C24 C 1.0631(6) 0.0972(5) 0.0982(3) 0.095(2) Uani 1 1 d . . .
H24 H 1.1163 0.0496 0.0984 0.115 Uiso 1 1 calc R . .
C25 C 0.9843(6) 0.1001(4) 0.1355(3) 0.0795(16) Uani 1 1 d . . .
H25 H 0.9872 0.0565 0.1632 0.095 Uiso 1 1 calc R . .
C26 C 0.8996(4) 0.1660(3) 0.1334(2) 0.0627(12) Uani 1 1 d . . .
H26 H 0.8447 0.1653 0.1588 0.075 Uiso 1 1 calc R . .
C31 C 0.6511(4) 0.2443(3) 0.05812(16) 0.0485(9) Uani 1 1 d . . .
C32 C 0.6433(5) 0.1499(3) 0.06676(19) 0.0595(11) Uani 1 1 d . . .
H32 H 0.7027 0.1190 0.0869 0.071 Uiso 1 1 calc R . .
C33 C 0.5474(6) 0.1036(3) 0.0453(2) 0.0750(15) Uani 1 1 d . . .
H33 H 0.5429 0.0408 0.0509 0.090 Uiso 1 1 calc R . .
C34 C 0.4591(6) 0.1466(4) 0.0164(2) 0.0798(16) Uani 1 1 d . . .
H34 H 0.3938 0.1139 0.0034 0.096 Uiso 1 1 calc R . .
C35 C 0.4658(5) 0.2380(4) 0.00618(19) 0.0652(12) Uani 1 1 d . . .
H35 H 0.4060 0.2674 -0.0146 0.078 Uiso 1 1 calc R . .
C36 C 0.5621(4) 0.2869(3) 0.02692(18) 0.0548(10) Uani 1 1 d . . .
H36 H 0.5668 0.3492 0.0197 0.066 Uiso 1 1 calc R . .
C41 C 0.4865(3) 0.2925(2) 0.20505(16) 0.0433(8) Uani 1 1 d . . .
C42 C 0.4097(4) 0.2826(3) 0.2446(2) 0.0602(11) Uani 1 1 d . . .
H42 H 0.4362 0.2856 0.2815 0.072 Uiso 1 1 calc R . .
C43 C 0.2925(5) 0.2682(4) 0.2296(2) 0.0736(14) Uani 1 1 d . . .
H43 H 0.2412 0.2620 0.2565 0.088 Uiso 1 1 calc R . .
C44 C 0.2528(4) 0.2631(4) 0.1756(2) 0.0769(16) Uani 1 1 d . . .
H44 H 0.1747 0.2526 0.1658 0.092 Uiso 1 1 calc R . .
C45 C 0.3285(4) 0.2737(4) 0.1354(2) 0.0717(14) Uani 1 1 d . . .
H45 H 0.3016 0.2716 0.0986 0.086 Uiso 1 1 calc R . .
C46 C 0.4446(4) 0.2874(3) 0.15058(19) 0.0590(11) Uani 1 1 d . . .
H46 H 0.4957 0.2934 0.1235 0.071 Uiso 1 1 calc R . .
C51 C 0.6918(4) 0.1884(3) 0.23475(16) 0.0465(9) Uani 1 1 d . . .
C52 C 0.6358(4) 0.1169(3) 0.2071(2) 0.0567(11) Uani 1 1 d . . .
H52 H 0.5670 0.1270 0.1856 0.068 Uiso 1 1 calc R . .
C53 C 0.6832(6) 0.0287(3) 0.2116(2) 0.0735(14) Uani 1 1 d . . .
H53 H 0.6453 -0.0196 0.1931 0.088 Uiso 1 1 calc R . .
C54 C 0.7825(6) 0.0135(4) 0.2424(2) 0.0765(16) Uani 1 1 d . . .
H54 H 0.8135 -0.0452 0.2446 0.092 Uiso 1 1 calc R . .
C55 C 0.8392(5) 0.0843(4) 0.2709(2) 0.0722(14) Uani 1 1 d . . .
H55 H 0.9069 0.0729 0.2930 0.087 Uiso 1 1 calc R . .
C56 C 0.7950(4) 0.1718(3) 0.26657(19) 0.0590(11) Uani 1 1 d . . .
H56 H 0.8341 0.2198 0.2849 0.071 Uiso 1 1 calc R . .
C61 C 0.6399(4) 0.3547(3) 0.29304(15) 0.0467(9) Uani 1 1 d . . .
C62 C 0.6512(5) 0.3014(3) 0.34054(19) 0.0639(12) Uani 1 1 d . . .
H62 H 0.6589 0.2383 0.3379 0.077 Uiso 1 1 calc R . .
C63 C 0.6510(5) 0.3424(4) 0.3918(2) 0.0758(15) Uani 1 1 d . . .
H63 H 0.6563 0.3064 0.4232 0.091 Uiso 1 1 calc R . .
C64 C 0.6430(5) 0.4352(4) 0.3962(2) 0.0783(16) Uani 1 1 d . . .
H64 H 0.6466 0.4623 0.4307 0.094 Uiso 1 1 calc R . .
C65 C 0.6297(5) 0.4886(4) 0.3501(2) 0.0673(13) Uani 1 1 d . . .
H65 H 0.6216 0.5516 0.3533 0.081 Uiso 1 1 calc R . .
C66 C 0.6285(4) 0.4485(3) 0.29884(18) 0.0584(11) Uani 1 1 d . . .
H66 H 0.6198 0.4852 0.2677 0.070 Uiso 1 1 calc R . .
C71 C 0.9422(4) 0.3673(4) 0.2083(2) 0.0626(12) Uani 1 1 d . . .
H71 H 0.9724 0.3085 0.2114 0.075 Uiso 1 1 calc R . .
C72 C 0.8839(4) 0.4129(4) 0.2478(2) 0.0618(12) Uani 1 1 d . . .
H72 H 0.8682 0.3895 0.2817 0.074 Uiso 1 1 calc R . .
C73 C 0.8533(5) 0.4994(3) 0.2277(2) 0.0667(13) Uani 1 1 d . . .
H73 H 0.8142 0.5438 0.2460 0.080 Uiso 1 1 calc R . .
C74 C 0.8917(5) 0.5085(4) 0.1743(2) 0.0763(15) Uani 1 1 d . . .
H74 H 0.8816 0.5593 0.1515 0.092 Uiso 1 1 calc R . .
C75 C 0.9476(4) 0.4267(4) 0.1624(2) 0.0700(14) Uani 1 1 d . . .
H75 H 0.9819 0.4135 0.1303 0.084 Uiso 1 1 calc R . .
P3 P 0.61128(10) 0.48322(7) 0.14133(4) 0.0489(3) Uani 1 1 d . . .
P4 P 0.44413(14) 0.53074(12) 0.16084(6) 0.0831(5) Uani 1 1 d . . .
P5 P 0.48362(17) 0.51690(13) 0.07582(6) 0.0912(5) Uani 1 1 d . . .
P6 P 0.56851(19) 0.62413(11) 0.12706(10) 0.0999(6) Uani 1 1 d . . .
P7 P 1.10782(18) 0.28689(11) 0.38126(7) 0.0847(5) Uani 1 1 d . . .
F1 F 1.1573(12) 0.3375(8) 0.4276(4) 0.304(6) Uani 1 1 d . . .
F2 F 1.0918(10) 0.3655(5) 0.3443(4) 0.251(5) Uani 1 1 d . . .
F3 F 1.0591(11) 0.2331(5) 0.3317(4) 0.292(6) Uani 1 1 d . . .
F4 F 1.1204(15) 0.2039(5) 0.4147(4) 0.344(8) Uani 1 1 d . . .
F5 F 1.2219(8) 0.2720(12) 0.3620(4) 0.352(9) Uani 1 1 d . . .
F6 F 0.9931(11) 0.3050(12) 0.3978(6) 0.368(8) Uani 1 1 d . . .

loop_
_atom_site_aniso_label
_atom_site_aniso_U_11
_atom_site_aniso_U_22
_atom_site_aniso_U_33
_atom_site_aniso_U_23
_atom_site_aniso_U_13
_atom_site_aniso_U_12
Ru 0.04019(19) 0.04515(19) 0.04158(19) 0.00067(12) 0.00309(13) -0.00328(13)
P1 0.0440(6) 0.0461(5) 0.0424(5) 0.0008(4) 0.0078(4) -0.0021(4)
P2 0.0412(5) 0.0427(5) 0.0408(5) 0.0041(4) 0.0054(4) 0.0021(4)
C11 0.044(2) 0.056(2) 0.049(2) 0.0070(18) 0.0103(18) -0.0023(18)
C12 0.059(3) 0.055(2) 0.062(3) 0.010(2) 0.012(2) -0.005(2)
C13 0.077(4) 0.077(3) 0.077(3) 0.021(3) 0.020(3) -0.012(3)
C14 0.063(3) 0.104(4) 0.060(3) 0.029(3) 0.015(2) -0.002(3)
C15 0.062(3) 0.097(4) 0.047(3) 0.007(2) 0.013(2) 0.000(3)
C16 0.067(3) 0.077(3) 0.048(2) 0.000(2) 0.009(2) -0.004(2)
C21 0.045(2) 0.058(2) 0.054(2) -0.0045(19) 0.0134(19) 0.0010(18)
C22 0.057(3) 0.111(4) 0.066(3) 0.016(3) 0.021(2) 0.010(3)
C23 0.071(4) 0.148(6) 0.086(4) 0.011(4) 0.031(3) 0.040(4)
C24 0.085(5) 0.116(5) 0.086(4) 0.002(4) 0.013(3) 0.048(4)
C25 0.081(4) 0.082(4) 0.077(4) 0.011(3) 0.008(3) 0.026(3)
C26 0.060(3) 0.070(3) 0.059(3) 0.005(2) 0.008(2) 0.012(2)
C31 0.050(2) 0.052(2) 0.045(2) -0.0055(17) 0.0130(18) -0.0047(18)
C32 0.068(3) 0.052(2) 0.060(3) -0.002(2) 0.010(2) -0.005(2)
C33 0.090(4) 0.057(3) 0.079(4) -0.009(3) 0.014(3) -0.021(3)
C34 0.086(4) 0.088(4) 0.066(3) -0.017(3) 0.011(3) -0.038(3)
C35 0.060(3) 0.082(3) 0.053(3) -0.001(2) -0.001(2) -0.011(3)
C36 0.055(3) 0.060(2) 0.049(2) 0.0034(19) 0.005(2) -0.005(2)
C41 0.041(2) 0.0394(18) 0.051(2) 0.0053(15) 0.0073(17) 0.0017(15)
C42 0.056(3) 0.071(3) 0.055(3) 0.004(2) 0.012(2) -0.001(2)
C43 0.056(3) 0.095(4) 0.073(3) -0.005(3) 0.025(3) -0.006(3)
C44 0.041(3) 0.101(4) 0.090(4) -0.013(3) 0.013(3) -0.007(3)
C45 0.049(3) 0.108(4) 0.057(3) -0.003(3) -0.002(2) -0.006(3)
C46 0.045(3) 0.080(3) 0.052(2) -0.005(2) 0.010(2) -0.003(2)
C51 0.046(2) 0.047(2) 0.047(2) 0.0085(17) 0.0075(18) 0.0076(17)
C52 0.053(3) 0.056(2) 0.062(3) 0.001(2) 0.008(2) 0.006(2)
C53 0.091(4) 0.049(3) 0.082(3) -0.001(2) 0.016(3) 0.003(3)
C54 0.085(4) 0.057(3) 0.090(4) 0.014(3) 0.023(3) 0.026(3)
C55 0.065(3) 0.072(3) 0.079(3) 0.017(3) 0.003(3) 0.024(3)
C56 0.052(3) 0.069(3) 0.057(3) 0.006(2) 0.005(2) 0.006(2)
C61 0.045(2) 0.055(2) 0.040(2) 0.0027(17) 0.0015(17) 0.0059(18)
C62 0.076(3) 0.063(3) 0.054(3) 0.007(2) 0.015(2) 0.008(2)
C63 0.095(4) 0.089(4) 0.045(3) 0.007(2) 0.011(3) 0.015(3)
C64 0.086(4) 0.099(4) 0.050(3) -0.013(3) 0.002(3) 0.030(3)
C65 0.078(4) 0.063(3) 0.061(3) -0.007(2) 0.005(3) 0.014(2)
C66 0.068(3) 0.056(2) 0.051(2) 0.0015(19) 0.004(2) 0.011(2)
C71 0.042(3) 0.072(3) 0.072(3) -0.005(2) -0.001(2) 0.003(2)
C72 0.046(3) 0.085(3) 0.053(3) -0.007(2) -0.009(2) -0.011(2)
C73 0.064(3) 0.063(3) 0.070(3) -0.014(2) -0.015(3) -0.009(2)
C74 0.072(4) 0.071(3) 0.084(4) 0.008(3) -0.007(3) -0.034(3)
C75 0.047(3) 0.097(4) 0.067(3) -0.006(3) 0.009(2) -0.026(3)
P3 0.0524(7) 0.0490(6) 0.0453(6) 0.0047(4) 0.0049(5) 0.0048(5)
P4 0.0730(10) 0.1037(11) 0.0754(9) 0.0169(8) 0.0231(8) 0.0333(9)
P5 0.0987(13) 0.1150(12) 0.0573(8) 0.0040(8) -0.0081(8) 0.0439(10)
P6 0.1026(14) 0.0586(8) 0.1384(16) 0.0179(9) 0.0098(12) 0.0148(8)
P7 0.1081(14) 0.0770(9) 0.0708(9) 0.0083(8) 0.0182(9) 0.0131(9)
F1 0.389(17) 0.331(12) 0.187(7) -0.134(8) 0.004(8) -0.081(11)
F2 0.367(14) 0.143(5) 0.235(8) 0.078(5) -0.019(8) -0.002(6)
F3 0.408(16) 0.188(6) 0.249(9) -0.086(7) -0.143(10) -0.002(8)
F4 0.61(3) 0.152(6) 0.259(11) 0.108(7) -0.032(13) 0.006(9)
F5 0.167(8) 0.72(3) 0.171(7) 0.029(11) 0.043(6) 0.194(12)
F6 0.189(10) 0.55(2) 0.394(16) -0.010(17) 0.179(11) 0.034(13)

loop_
_atom_type_symbol
_atom_type_description
_atom_type_scat_dispersion_real
_atom_type_scat_dispersion_imag
_atom_type_scat_source
C C 0.0033 0.0016 'International Tables Vol C Tables 4.2.6.8 and 6.1.1.4'
H H 0.0000 0.0000 'International Tables Vol C Tables 4.2.6.8 and 6.1.1.4'
F F 0.0171 0.0103 'International Tables Vol C Tables 4.2.6.8 and 6.1.1.4'
P P 0.1023 0.0942 'International Tables Vol C Tables 4.2.6.8 and 6.1.1.4'
Ru Ru -1.2594 0.8363 'International Tables Vol C Tables 4.2.6.8 and 6.1.1.4'

loop_
_geom_angle_atom_site_label_1
_geom_angle_atom_site_label_2
_geom_angle_atom_site_label_3
_geom_angle
_geom_angle_site_symmetry_1
_geom_angle_site_symmetry_3
_geom_angle_publ_flag
C75 Ru C71 37.6(2) . . ?
C75 Ru C74 37.0(2) . . ?
C71 Ru C74 62.1(2) . . ?
C75 Ru C72 62.04(19) . . ?
C71 Ru C72 36.66(18) . . ?
C74 Ru C72 61.9(2) . . ?
C75 Ru C73 61.7(2) . . ?
C71 Ru C73 61.1(2) . . ?
C74 Ru C73 37.3(2) . . ?
C72 Ru C73 36.41(18) . . ?
C75 Ru P3 125.41(16) . . ?
C71 Ru P3 156.24(14) . . ?
C74 Ru P3 94.99(17) . . ?
C72 Ru P3 128.81(14) . . ?
C73 Ru P3 97.24(15) . . ?
C75 Ru P2 143.07(16) . . ?
C71 Ru P2 105.53(14) . . ?
C74 Ru P2 145.96(16) . . ?
C72 Ru P2 88.91(14) . . ?
C73 Ru P2 108.64(15) . . ?
P3 Ru P2 90.10(5) . . ?
C75 Ru P1 84.27(15) . . ?
C71 Ru P1 98.41(13) . . ?
C74 Ru P1 108.54(17) . . ?
C72 Ru P1 134.79(14) . . ?
C73 Ru P1 144.59(16) . . ?
P3 Ru P1 94.70(5) . . ?
P2 Ru P1 104.54(4) . . ?
C21 P1 C31 103.2(2) . . ?
C21 P1 C11 104.09(19) . . ?
C31 P1 C11 99.03(19) . . ?
C21 P1 Ru 111.23(15) . . ?
C31 P1 Ru 123.31(13) . . ?
C11 P1 Ru 113.70(14) . . ?
C51 P2 C41 102.66(18) . . ?
C51 P2 C61 104.65(18) . . ?
C41 P2 C61 100.18(19) . . ?
C51 P2 Ru 113.83(13) . . ?
C41 P2 Ru 123.51(13) . . ?
C61 P2 Ru 109.81(14) . . ?
C16 C11 C12 118.7(4) . . ?
C16 C11 P1 119.8(3) . . ?
C12 C11 P1 121.5(3) . . ?
C13 C12 C11 120.1(5) . . ?
C13 C12 H12 119.9 . . ?
C11 C12 H12 119.9 . . ?
C14 C13 C12 120.3(5) . . ?
C14 C13 H13 119.8 . . ?
C12 C13 H13 119.8 . . ?
C15 C14 C13 120.0(5) . . ?
C15 C14 H14 120.0 . . ?
C13 C14 H14 120.0 . . ?
C14 C15 C16 120.3(5) . . ?
C14 C15 H15 119.9 . . ?
C16 C15 H15 119.9 . . ?
C15 C16 C11 120.5(5) . . ?
C15 C16 H16 119.7 . . ?
C11 C16 H16 119.7 . . ?
C22 C21 C26 119.1(4) . . ?
C22 C21 P1 123.1(4) . . ?
C26 C21 P1 117.7(3) . . ?
C21 C22 C23 118.5(5) . . ?
C21 C22 H22 120.7 . . ?
C23 C22 H22 120.7 . . ?
C24 C23 C22 121.4(5) . . ?
C24 C23 H23 119.3 . . ?
C22 C23 H23 119.3 . . ?
C25 C24 C23 118.9(5) . . ?
C25 C24 H24 120.5 . . ?
C23 C24 H24 120.5 . . ?
C24 C25 C26 121.5(6) . . ?
C24 C25 H25 119.3 . . ?
C26 C25 H25 119.3 . . ?
C25 C26 C21 120.4(5) . . ?
C25 C26 H26 119.8 . . ?
C21 C26 H26 119.8 . . ?
C36 C31 C32 118.2(4) . . ?
C36 C31 P1 119.0(3) . . ?
C32 C31 P1 122.7(4) . . ?
C33 C32 C31 119.4(5) . . ?
C33 C32 H32 120.3 . . ?
C31 C32 H32 120.3 . . ?
C34 C33 C32 121.7(5) . . ?
C34 C33 H33 119.1 . . ?
C32 C33 H33 119.1 . . ?
C33 C34 C35 120.0(5) . . ?
C33 C34 H34 120.0 . . ?
C35 C34 H34 120.0 . . ?
C34 C35 C36 119.7(5) . . ?
C34 C35 H35 120.1 . . ?
C36 C35 H35 120.1 . . ?
C31 C36 C35 120.8(4) . . ?
C31 C36 H36 119.6 . . ?
C35 C36 H36 119.6 . . ?
C42 C41 C46 118.5(4) . . ?
C42 C41 P2 121.3(3) . . ?
C46 C41 P2 120.1(3) . . ?
C41 C42 C43 120.4(5) . . ?
C41 C42 H42 119.8 . . ?
C43 C42 H42 119.8 . . ?
C44 C43 C42 120.3(5) . . ?
C44 C43 H43 119.8 . . ?
C42 C43 H43 119.8 . . ?
C43 C44 C45 120.0(5) . . ?
C43 C44 H44 120.0 . . ?
C45 C44 H44 120.0 . . ?
C46 C45 C44 119.4(5) . . ?
C46 C45 H45 120.3 . . ?
C44 C45 H45 120.3 . . ?
C45 C46 C41 121.4(4) . . ?
C45 C46 H46 119.3 . . ?
C41 C46 H46 119.3 . . ?
C52 C51 C56 119.3(4) . . ?
C52 C51 P2 120.9(3) . . ?
C56 C51 P2 119.3(3) . . ?
C51 C52 C53 119.6(5) . . ?
C51 C52 H52 120.2 . . ?
C53 C52 H52 120.2 . . ?
C54 C53 C52 120.6(5) . . ?
C54 C53 H53 119.7 . . ?
C52 C53 H53 119.7 . . ?
C53 C54 C55 120.6(5) . . ?
C53 C54 H54 119.7 . . ?
C55 C54 H54 119.7 . . ?
C56 C55 C54 119.8(5) . . ?
C56 C55 H55 120.1 . . ?
C54 C55 H55 120.1 . . ?
C55 C56 C51 120.1(5) . . ?
C55 C56 H56 120.0 . . ?
C51 C56 H56 120.0 . . ?
C66 C61 C62 118.0(4) . . ?
C66 C61 P2 118.8(3) . . ?
C62 C61 P2 123.2(3) . . ?
C63 C62 C61 120.2(4) . . ?
C63 C62 H62 119.9 . . ?
C61 C62 H62 119.9 . . ?
C64 C63 C62 120.4(5) . . ?
C64 C63 H63 119.8 . . ?
C62 C63 H63 119.8 . . ?
C63 C64 C65 120.3(5) . . ?
C63 C64 H64 119.9 . . ?
C65 C64 H64 119.9 . . ?
C64 C65 C66 119.8(5) . . ?
C64 C65 H65 120.1 . . ?
C66 C65 H65 120.1 . . ?
C65 C66 C61 121.2(4) . . ?
C65 C66 H66 119.4 . . ?
C61 C66 H66 119.4 . . ?
C72 C71 C75 108.3(5) . . ?
C72 C71 Ru 72.3(3) . . ?
C75 C71 Ru 71.1(3) . . ?
C72 C71 H71 125.9 . . ?
C75 C71 H71 125.9 . . ?
Ru C71 H71 122.4 . . ?
C73 C72 C71 108.2(5) . . ?
C73 C72 Ru 71.8(3) . . ?
C71 C72 Ru 71.1(3) . . ?
C73 C72 H72 125.9 . . ?
C71 C72 H72 125.9 . . ?
Ru C72 H72 122.8 . . ?
C72 C73 C74 108.7(5) . . ?
C72 C73 Ru 71.8(3) . . ?
C74 C73 Ru 70.8(3) . . ?
C72 C73 H73 125.7 . . ?
C74 C73 H73 125.7 . . ?
Ru C73 H73 123.4 . . ?
C75 C74 C73 107.4(5) . . ?
C75 C74 Ru 71.3(3) . . ?
C73 C74 Ru 71.8(3) . . ?
C75 C74 H74 126.3 . . ?
C73 C74 H74 126.3 . . ?
Ru C74 H74 122.3 . . ?
C74 C75 C71 107.5(5) . . ?
C74 C75 Ru 71.7(3) . . ?
C71 C75 Ru 71.3(3) . . ?
C74 C75 H75 126.2 . . ?
C71 C75 H75 126.2 . . ?
Ru C75 H75 122.5 . . ?
P6 P3 P5 61.41(9) . . ?
P6 P3 P4 61.64(8) . . ?
P5 P3 P4 60.93(7) . . ?
P6 P3 Ru 139.72(8) . . ?
P5 P3 Ru 148.29(7) . . ?
P4 P3 Ru 143.40(7) . . ?
P3 P4 P5 59.35(7) . . ?
P3 P4 P6 58.89(7) . . ?
P5 P4 P6 59.96(10) . . ?
P3 P5 P4 59.72(7) . . ?
P3 P5 P6 59.19(8) . . ?
P4 P5 P6 60.48(9) . . ?
P3 P6 P5 59.40(7) . . ?
P3 P6 P4 59.47(7) . . ?
P5 P6 P4 59.56(8) . . ?
F1 P7 F6 90.0(7) . . ?
F1 P7 F5 91.1(8) . . ?
F6 P7 F5 176.8(8) . . ?
F1 P7 F4 88.4(7) . . ?
F6 P7 F4 92.6(9) . . ?
F5 P7 F4 90.4(9) . . ?
F1 P7 F2 96.0(6) . . ?
F6 P7 F2 87.7(8) . . ?
F5 P7 F2 89.3(7) . . ?
F4 P7 F2 175.6(6) . . ?
F1 P7 F3 178.3(7) . . ?
F6 P7 F3 91.7(9) . . ?
F5 P7 F3 87.1(7) . . ?
F4 P7 F3 91.7(6) . . ?
F2 P7 F3 83.9(5) . . ?

loop_
_geom_bond_atom_site_label_1
_geom_bond_atom_site_label_2
_geom_bond_distance
_geom_bond_site_symmetry_2
_geom_bond_publ_flag
Ru C75 2.211(5) . ?
Ru C71 2.213(5) . ?
Ru C74 2.216(5) . ?
Ru C72 2.228(5) . ?
Ru C73 2.229(5) . ?
Ru P3 2.2693(14) . ?
Ru P2 2.3601(12) . ?
Ru P1 2.3640(11) . ?
P1 C21 1.846(4) . ?
P1 C31 1.848(4) . ?
P1 C11 1.852(4) . ?
P2 C51 1.833(4) . ?
P2 C41 1.841(4) . ?
P2 C61 1.842(4) . ?
C11 C16 1.382(6) . ?
C11 C12 1.394(6) . ?
C12 C13 1.379(6) . ?
C12 H12 0.9300 . ?
C13 C14 1.372(8) . ?
C13 H13 0.9300 . ?
C14 C15 1.370(8) . ?
C14 H14 0.9300 . ?
C15 C16 1.379(7) . ?
C15 H15 0.9300 . ?
C16 H16 0.9300 . ?
C21 C22 1.385(6) . ?
C21 C26 1.406(6) . ?
C22 C23 1.404(8) . ?
C22 H22 0.9300 . ?
C23 C24 1.390(9) . ?
C23 H23 0.9300 . ?
C24 C25 1.348(9) . ?
C24 H24 0.9300 . ?
C25 C26 1.374(7) . ?
C25 H25 0.9300 . ?
C26 H26 0.9300 . ?
C31 C36 1.379(6) . ?
C31 C32 1.400(6) . ?
C32 C33 1.369(8) . ?
C32 H32 0.9300 . ?
C33 C34 1.350(9) . ?
C33 H33 0.9300 . ?
C34 C35 1.362(8) . ?
C34 H34 0.9300 . ?
C35 C36 1.386(7) . ?
C35 H35 0.9300 . ?
C36 H36 0.9300 . ?
C41 C42 1.380(6) . ?
C41 C46 1.382(6) . ?
C42 C43 1.394(7) . ?
C42 H42 0.9300 . ?
C43 C44 1.365(8) . ?
C43 H43 0.9300 . ?
C44 C45 1.384(7) . ?
C44 H44 0.9300 . ?
C45 C46 1.381(7) . ?
C45 H45 0.9300 . ?
C46 H46 0.9300 . ?
C51 C52 1.379(6) . ?
C51 C56 1.393(6) . ?
C52 C53 1.401(6) . ?
C52 H52 0.9300 . ?
C53 C54 1.341(9) . ?
C53 H53 0.9300 . ?
C54 C55 1.384(8) . ?
C54 H54 0.9300 . ?
C55 C56 1.379(7) . ?
C55 H55 0.9300 . ?
C56 H56 0.9300 . ?
C61 C66 1.386(6) . ?
C61 C62 1.397(6) . ?
C62 C63 1.390(7) . ?
C62 H62 0.9300 . ?
C63 C64 1.365(8) . ?
C63 H63 0.9300 . ?
C64 C65 1.369(7) . ?
C64 H64 0.9300 . ?
C65 C66 1.385(6) . ?
C65 H65 0.9300 . ?
C66 H66 0.9300 . ?
C71 C72 1.397(7) . ?
C71 C75 1.427(7) . ?
C71 H71 0.9300 . ?
C72 C73 1.392(7) . ?
C72 H72 0.9300 . ?
C73 C74 1.423(8) . ?
C73 H73 0.9300 . ?
C74 C75 1.404(8) . ?
C74 H74 0.9300 . ?
C75 H75 0.9300 . ?
P3 P6 2.141(2) . ?
P3 P5 2.145(2) . ?
P3 P4 2.154(2) . ?
P4 P5 2.180(2) . ?
P4 P6 2.200(3) . ?
P5 P6 2.189(3) . ?
P7 F1 1.432(7) . ?
P7 F6 1.450(9) . ?
P7 F5 1.461(8) . ?
P7 F4 1.465(6) . ?
P7 F2 1.465(6) . ?
P7 F3 1.515(7) . ?

loop_
_geom_torsion_atom_site_label_1
_geom_torsion_atom_site_label_2
_geom_torsion_atom_site_label_3
_geom_torsion_atom_site_label_4
_geom_torsion
_geom_torsion_site_symmetry_1
_geom_torsion_site_symmetry_2
_geom_torsion_site_symmetry_3
_geom_torsion_site_symmetry_4
_geom_torsion_publ_flag
C75 Ru P1 C21 51.4(2) . . . . ?
C71 Ru P1 C21 16.4(2) . . . . ?
C74 Ru P1 C21 79.7(2) . . . . ?
C72 Ru P1 C21 11.2(2) . . . . ?
C73 Ru P1 C21 67.0(3) . . . . ?
P3 Ru P1 C21 176.56(15) . . . . ?
P2 Ru P1 C21 -92.12(15) . . . . ?
C75 Ru P1 C31 174.7(2) . . . . ?
C71 Ru P1 C31 139.7(2) . . . . ?
C74 Ru P1 C31 -157.0(2) . . . . ?
C72 Ru P1 C31 134.5(3) . . . . ?
C73 Ru P1 C31 -169.6(3) . . . . ?
P3 Ru P1 C31 -60.12(17) . . . . ?
P2 Ru P1 C31 31.20(17) . . . . ?
C75 Ru P1 C11 -65.7(2) . . . . ?
C71 Ru P1 C11 -100.7(2) . . . . ?
C74 Ru P1 C11 -37.4(2) . . . . ?
C72 Ru P1 C11 -105.9(2) . . . . ?
C73 Ru P1 C11 -50.1(3) . . . . ?
P3 Ru P1 C11 59.45(16) . . . . ?
P2 Ru P1 C11 150.77(16) . . . . ?
C75 Ru P2 C51 -42.9(3) . . . . ?
C71 Ru P2 C51 -46.1(2) . . . . ?
C74 Ru P2 C51 -108.9(3) . . . . ?
C72 Ru P2 C51 -79.2(2) . . . . ?
C73 Ru P2 C51 -110.3(2) . . . . ?
P3 Ru P2 C51 151.99(16) . . . . ?
P1 Ru P2 C51 57.12(16) . . . . ?
C75 Ru P2 C41 -168.3(3) . . . . ?
C71 Ru P2 C41 -171.6(2) . . . . ?
C74 Ru P2 C41 125.6(3) . . . . ?
C72 Ru P2 C41 155.4(2) . . . . ?
C73 Ru P2 C41 124.2(2) . . . . ?
P3 Ru P2 C41 26.56(15) . . . . ?
P1 Ru P2 C41 -68.32(15) . . . . ?
C75 Ru P2 C61 74.1(3) . . . . ?
C71 Ru P2 C61 70.8(2) . . . . ?
C74 Ru P2 C61 8.0(3) . . . . ?
C72 Ru P2 C61 37.75(19) . . . . ?
C73 Ru P2 C61 6.6(2) . . . . ?
P3 Ru P2 C61 -91.07(14) . . . . ?
P1 Ru P2 C61 174.05(14) . . . . ?
C21 P1 C11 C16 57.9(4) . . . . ?
C31 P1 C11 C16 -48.3(4) . . . . ?
Ru P1 C11 C16 179.0(3) . . . . ?
C21 P1 C11 C12 -122.3(4) . . . . ?
C31 P1 C11 C12 131.5(4) . . . . ?
Ru P1 C11 C12 -1.2(4) . . . . ?
C16 C11 C12 C13 -0.5(7) . . . . ?
P1 C11 C12 C13 179.7(4) . . . . ?
C11 C12 C13 C14 0.0(8) . . . . ?
C12 C13 C14 C15 0.0(9) . . . . ?
C13 C14 C15 C16 0.5(9) . . . . ?
C14 C15 C16 C11 -1.1(8) . . . . ?
C12 C11 C16 C15 1.1(7) . . . . ?
P1 C11 C16 C15 -179.1(4) . . . . ?
C31 P1 C21 C22 101.2(5) . . . . ?
C11 P1 C21 C22 -1.8(5) . . . . ?
Ru P1 C21 C22 -124.6(4) . . . . ?
C31 P1 C21 C26 -74.4(4) . . . . ?
C11 P1 C21 C26 -177.4(4) . . . . ?
Ru P1 C21 C26 59.7(4) . . . . ?
C26 C21 C22 C23 1.0(8) . . . . ?
P1 C21 C22 C23 -174.6(5) . . . . ?
C21 C22 C23 C24 1.8(10) . . . . ?
C22 C23 C24 C25 -4.8(11) . . . . ?
C23 C24 C25 C26 4.9(11) . . . . ?
C24 C25 C26 C21 -2.1(9) . . . . ?
C22 C21 C26 C25 -1.0(8) . . . . ?
P1 C21 C26 C25 174.9(4) . . . . ?
C21 P1 C31 C36 -150.8(3) . . . . ?
C11 P1 C31 C36 -43.9(3) . . . . ?
Ru P1 C31 C36 82.3(3) . . . . ?
C21 P1 C31 C32 32.0(4) . . . . ?
C11 P1 C31 C32 138.9(4) . . . . ?
Ru P1 C31 C32 -94.9(3) . . . . ?
C36 C31 C32 C33 -1.5(6) . . . . ?
P1 C31 C32 C33 175.7(4) . . . . ?
C31 C32 C33 C34 -0.6(8) . . . . ?
C32 C33 C34 C35 2.3(9) . . . . ?
C33 C34 C35 C36 -1.7(8) . . . . ?
C32 C31 C36 C35 2.0(6) . . . . ?
P1 C31 C36 C35 -175.3(3) . . . . ?
C34 C35 C36 C31 -0.5(7) . . . . ?
C51 P2 C41 C42 82.8(4) . . . . ?
C61 P2 C41 C42 -24.8(4) . . . . ?
Ru P2 C41 C42 -147.0(3) . . . . ?
C51 P2 C41 C46 -94.3(4) . . . . ?
C61 P2 C41 C46 158.1(3) . . . . ?
Ru P2 C41 C46 35.9(4) . . . . ?
C46 C41 C42 C43 -0.2(7) . . . . ?
P2 C41 C42 C43 -177.3(4) . . . . ?
C41 C42 C43 C44 0.4(8) . . . . ?
C42 C43 C44 C45 -1.0(9) . . . . ?
C43 C44 C45 C46 1.3(9) . . . . ?
C44 C45 C46 C41 -1.2(8) . . . . ?
C42 C41 C46 C45 0.6(7) . . . . ?
P2 C41 C46 C45 177.7(4) . . . . ?
C41 P2 C51 C52 29.0(4) . . . . ?
C61 P2 C51 C52 133.3(4) . . . . ?
Ru P2 C51 C52 -106.8(3) . . . . ?
C41 P2 C51 C56 -158.6(3) . . . . ?
C61 P2 C51 C56 -54.4(4) . . . . ?
Ru P2 C51 C56 65.5(4) . . . . ?
C56 C51 C52 C53 0.3(7) . . . . ?
P2 C51 C52 C53 172.7(4) . . . . ?
C51 C52 C53 C54 -0.2(8) . . . . ?
C52 C53 C54 C55 0.9(9) . . . . ?
C53 C54 C55 C56 -1.7(9) . . . . ?
C54 C55 C56 C51 1.8(8) . . . . ?
C52 C51 C56 C55 -1.1(7) . . . . ?
P2 C51 C56 C55 -173.6(4) . . . . ?
C51 P2 C61 C66 167.2(4) . . . . ?
C41 P2 C61 C66 -86.7(4) . . . . ?
Ru P2 C61 C66 44.7(4) . . . . ?
C51 P2 C61 C62 -11.5(4) . . . . ?
C41 P2 C61 C62 94.6(4) . . . . ?
Ru P2 C61 C62 -134.0(4) . . . . ?
C66 C61 C62 C63 -0.1(7) . . . . ?
P2 C61 C62 C63 178.6(4) . . . . ?
C61 C62 C63 C64 -1.8(9) . . . . ?
C62 C63 C64 C65 3.0(9) . . . . ?
C63 C64 C65 C66 -2.3(9) . . . . ?
C64 C65 C66 C61 0.3(8) . . . . ?
C62 C61 C66 C65 0.9(7) . . . . ?
P2 C61 C66 C65 -177.9(4) . . . . ?
C75 Ru C71 C72 117.2(4) . . . . ?
C74 Ru C71 C72 79.7(3) . . . . ?
C73 Ru C71 C72 37.0(3) . . . . ?
P3 Ru C71 C72 63.5(5) . . . . ?
P2 Ru C71 C72 -66.0(3) . . . . ?
P1 Ru C71 C72 -173.7(3) . . . . ?
C74 Ru C71 C75 -37.5(3) . . . . ?
C72 Ru C71 C75 -117.2(4) . . . . ?
C73 Ru C71 C75 -80.2(3) . . . . ?
P3 Ru C71 C75 -53.7(5) . . . . ?
P2 Ru C71 C75 176.8(3) . . . . ?
P1 Ru C71 C75 69.1(3) . . . . ?
C75 C71 C72 C73 -0.3(5) . . . . ?
Ru C71 C72 C73 -62.7(3) . . . . ?
C75 C71 C72 Ru 62.4(3) . . . . ?
C75 Ru C72 C73 79.4(4) . . . . ?
C71 Ru C72 C73 117.3(5) . . . . ?
C74 Ru C72 C73 37.3(3) . . . . ?
P3 Ru C72 C73 -35.1(4) . . . . ?
P2 Ru C72 C73 -124.4(3) . . . . ?
P1 Ru C72 C73 126.1(3) . . . . ?
C75 Ru C72 C71 -37.9(3) . . . . ?
C74 Ru C72 C71 -80.0(4) . . . . ?
C73 Ru C72 C71 -117.3(5) . . . . ?
P3 Ru C72 C71 -152.5(3) . . . . ?
P2 Ru C72 C71 118.3(3) . . . . ?
P1 Ru C72 C71 8.7(4) . . . . ?
C71 C72 C73 C74 0.6(6) . . . . ?
Ru C72 C73 C74 -61.6(3) . . . . ?
C71 C72 C73 Ru 62.2(3) . . . . ?
C75 Ru C73 C72 -80.4(4) . . . . ?
C71 Ru C73 C72 -37.3(3) . . . . ?
C74 Ru C73 C72 -118.1(5) . . . . ?
P3 Ru C73 C72 153.1(3) . . . . ?
P2 Ru C73 C72 60.6(3) . . . . ?
P1 Ru C73 C72 -98.1(3) . . . . ?
C75 Ru C73 C74 37.8(3) . . . . ?
C71 Ru C73 C74 80.8(4) . . . . ?
C72 Ru C73 C74 118.1(5) . . . . ?
P3 Ru C73 C74 -88.7(3) . . . . ?
P2 Ru C73 C74 178.7(3) . . . . ?
P1 Ru C73 C74 20.0(5) . . . . ?
C72 C73 C74 C75 -0.7(6) . . . . ?
Ru C73 C74 C75 -62.9(3) . . . . ?
C72 C73 C74 Ru 62.1(3) . . . . ?
C71 Ru C74 C75 38.2(3) . . . . ?
C72 Ru C74 C75 79.9(3) . . . . ?
C73 Ru C74 C75 116.3(5) . . . . ?
P3 Ru C74 C75 -148.3(3) . . . . ?
P2 Ru C74 C75 114.1(4) . . . . ?
P1 Ru C74 C75 -51.7(3) . . . . ?
C75 Ru C74 C73 -116.3(5) . . . . ?
C71 Ru C74 C73 -78.1(3) . . . . ?
C72 Ru C74 C73 -36.4(3) . . . . ?
P3 Ru C74 C73 95.4(3) . . . . ?
P2 Ru C74 C73 -2.2(5) . . . . ?
P1 Ru C74 C73 -167.9(3) . . . . ?
C73 C74 C75 C71 0.5(6) . . . . ?
Ru C74 C75 C71 -62.7(3) . . . . ?
C73 C74 C75 Ru 63.2(3) . . . . ?
C72 C71 C75 C74 -0.2(6) . . . . ?
Ru C71 C75 C74 63.0(4) . . . . ?
C72 C71 C75 Ru -63.1(3) . . . . ?
C71 Ru C75 C74 -116.6(5) . . . . ?
C72 Ru C75 C74 -79.6(4) . . . . ?
C73 Ru C75 C74 -38.1(3) . . . . ?
P3 Ru C75 C74 39.9(4) . . . . ?
P2 Ru C75 C74 -121.7(3) . . . . ?
P1 Ru C75 C74 131.6(3) . . . . ?
C74 Ru C75 C71 116.6(5) . . . . ?
C72 Ru C75 C71 37.0(3) . . . . ?
C73 Ru C75 C71 78.4(3) . . . . ?
P3 Ru C75 C71 156.5(2) . . . . ?
P2 Ru C75 C71 -5.2(4) . . . . ?
P1 Ru C75 C71 -111.8(3) . . . . ?
C75 Ru P3 P6 -32.0(2) . . . . ?
C71 Ru P3 P6 5.2(4) . . . . ?
C74 Ru P3 P6 -9.1(2) . . . . ?
C72 Ru P3 P6 48.5(2) . . . . ?
C73 Ru P3 P6 28.34(19) . . . . ?
P2 Ru P3 P6 137.15(12) . . . . ?
P1 Ru P3 P6 -118.25(13) . . . . ?
C75 Ru P3 P5 88.2(2) . . . . ?
C71 Ru P3 P5 125.3(4) . . . . ?
C74 Ru P3 P5 111.0(2) . . . . ?
C72 Ru P3 P5 168.6(2) . . . . ?
C73 Ru P3 P5 148.5(2) . . . . ?
P2 Ru P3 P5 -102.72(16) . . . . ?
P1 Ru P3 P5 1.88(16) . . . . ?
C75 Ru P3 P4 -142.8(2) . . . . ?
C71 Ru P3 P4 -105.7(3) . . . . ?
C74 Ru P3 P4 -120.0(2) . . . . ?
C72 Ru P3 P4 -62.4(2) . . . . ?
C73 Ru P3 P4 -82.5(2) . . . . ?
P2 Ru P3 P4 26.27(13) . . . . ?
P1 Ru P3 P4 130.86(13) . . . . ?
P6 P3 P4 P5 71.21(10) . . . . ?
Ru P3 P4 P5 -152.13(14) . . . . ?
P5 P3 P4 P6 -71.21(10) . . . . ?
Ru P3 P4 P6 136.65(14) . . . . ?
P6 P3 P5 P4 -71.58(10) . . . . ?
Ru P3 P5 P4 147.98(15) . . . . ?
P4 P3 P5 P6 71.58(10) . . . . ?
Ru P3 P5 P6 -140.45(15) . . . . ?
P6 P4 P5 P3 69.45(9) . . . . ?
P3 P4 P5 P6 -69.45(9) . . . . ?
P4 P3 P6 P5 -70.45(9) . . . . ?
Ru P3 P6 P5 148.82(12) . . . . ?
P5 P3 P6 P4 70.45(9) . . . . ?
Ru P3 P6 P4 -140.73(12) . . . . ?
P4 P5 P6 P3 70.31(8) . . . . ?
P3 P5 P6 P4 -70.31(8) . . . . ?
P5 P4 P6 P3 -70.19(8) . . . . ?
P3 P4 P6 P5 70.19(8) . . . . ?
